data_4033120
loop_
_publ_author_name
'Xia, Yu'
'Wang, Li-Jing'
'Wang, Jia'
'Chen, Si'
'Shen, Yi'
'Guo, Chun-Huan'
'Liang, Yong-Min'

_publ_section_title
;
 Palladium-Catalyzed Construction of Tetracyclic Scaffolds via the
 1,7-Enyne Carbocyclization/Iodophenol Dearomatization Cascade.
;
_journal_issue 23
_journal_name_full 'The Journal of organic chemistry'
_journal_page_first 12386
_journal_page_last 12394
_journal_paper_doi 10.1021/acs.joc.7b02196
_journal_volume 82
_journal_year 2017
_chemical_formula_moiety 'C25 H21 N O2'
_chemical_formula_sum 'C25 H21 N O2'
_chemical_formula_weight 367.43
_chemical_name_systematic
;
 ? 
;
_space_group_crystal_system monoclinic
_space_group_IT_number 14
_space_group_name_Hall '-P 2ybc'
_space_group_name_H-M_alt 'P 1 21/c 1'
_symmetry_space_group_name_Hall '-P 2ybc'
_symmetry_space_group_name_H-M 'P 1 21/c 1'
_atom_sites_solution_hydrogens geom
_atom_sites_solution_primary direct
_atom_sites_solution_secondary difmap
_audit_creation_date 2016-11-04
_audit_creation_method
;
Olex2 1.2
(compiled 2016.09.09 svn.r3337 for OlexSys, GUI svn.r5227)
;
_cell_angle_alpha 90.00
_cell_angle_beta 96.790(4)
_cell_angle_gamma 90.00
_cell_formula_units_Z 8
_cell_length_a 23.2457(10)
_cell_length_b 9.0807(4)
_cell_length_c 18.6858(9)
_cell_measurement_reflns_used 2400
_cell_measurement_temperature 293(2)
_cell_measurement_theta_max 26.5040
_cell_measurement_theta_min 3.4750
_cell_volume 3916.7(3)
_computing_cell_refinement
;
CrysAlisPro, Agilent Technologies,
Version 1.171.36.32 (release 02-08-2013 CrysAlis171 .NET)
(compiled Aug  2 2013,16:46:58)
;
_computing_data_collection
;
CrysAlisPro, Agilent Technologies,
Version 1.171.36.32 (release 02-08-2013 CrysAlis171 .NET)
(compiled Aug  2 2013,16:46:58)
;
_computing_data_reduction
;
CrysAlisPro, Agilent Technologies,
Version 1.171.36.32 (release 02-08-2013 CrysAlis171 .NET)
(compiled Aug  2 2013,16:46:58)
;
_computing_molecular_graphics 'Olex2 (Dolomanov et al., 2009)'
_computing_publication_material 'Olex2 (Dolomanov et al., 2009)'
_computing_structure_refinement 'ShelXL (Sheldrick, 2015)'
_computing_structure_solution 'ShelXS (Sheldrick, 2008)'
_diffrn_ambient_temperature 293(2)
_diffrn_detector_area_resol_mean 16.0733
_diffrn_measured_fraction_theta_full 0.998
_diffrn_measured_fraction_theta_max 0.998
_diffrn_measurement_details
;
#__ type_ start__ end____ width___ exp.time_
  1 omega   13.00   56.00   1.0000   10.0000
omega____ theta____ kappa____ phi______ frames
    -       22.7867   77.0000  -30.0000 43

#__ type_ start__ end____ width___ exp.time_
  2 omega  -10.00   24.00   1.0000   10.0000
omega____ theta____ kappa____ phi______ frames
    -       22.7867   77.0000 -180.0000 34

#__ type_ start__ end____ width___ exp.time_
  3 omega   -8.00   66.00   1.0000   10.0000
omega____ theta____ kappa____ phi______ frames
    -       22.7867   77.0000 -120.0000 74

#__ type_ start__ end____ width___ exp.time_
  4 omega   -2.00   81.00   1.0000   10.0000
omega____ theta____ kappa____ phi______ frames
    -       22.7867   77.0000   60.0000 83
;
_diffrn_measurement_device_type 'SuperNova, Dual, Cu at zero, Eos'
_diffrn_measurement_method '\w scans'
_diffrn_orient_matrix_UB_11 0.0028053000
_diffrn_orient_matrix_UB_12 0.0437563000
_diffrn_orient_matrix_UB_13 -0.0308530000
_diffrn_orient_matrix_UB_21 0.0251291000
_diffrn_orient_matrix_UB_22 -0.0401489000
_diffrn_orient_matrix_UB_23 -0.0061334000
_diffrn_orient_matrix_UB_31 -0.0174539000
_diffrn_orient_matrix_UB_32 -0.0507381000
_diffrn_orient_matrix_UB_33 -0.0217306000
_diffrn_radiation_monochromator mirror
_diffrn_radiation_type MoK\a
_diffrn_radiation_wavelength 0.71073
_diffrn_reflns_av_R_equivalents 0.0447
_diffrn_reflns_av_unetI/netI 0.0890
_diffrn_reflns_limit_h_max 28
_diffrn_reflns_limit_h_min -24
_diffrn_reflns_limit_k_max 11
_diffrn_reflns_limit_k_min -7
_diffrn_reflns_limit_l_max 23
_diffrn_reflns_limit_l_min -17
_diffrn_reflns_number 14929
_diffrn_reflns_theta_full 25.50
_diffrn_reflns_theta_max 26.02
_diffrn_reflns_theta_min 3.33
_diffrn_source 'SuperNova (Mo) X-ray Source'
_exptl_absorpt_coefficient_mu 0.079
_exptl_absorpt_correction_T_max 1.00000
_exptl_absorpt_correction_T_min 0.74010
_exptl_absorpt_correction_type multi-scan
_exptl_absorpt_process_details
;
CrysAlisPro, Agilent Technologies,
Version 1.171.36.32 (release 02-08-2013 CrysAlis171 .NET)
(compiled Aug  2 2013,16:46:58)
Empirical absorption correction using spherical harmonics,
 implemented in SCALE3 ABSPACK scaling algorithm.
;
_exptl_crystal_colour
;
;
_exptl_crystal_density_diffrn 1.246
_exptl_crystal_density_method 'not measured'
_exptl_crystal_description
;
;
_exptl_crystal_F_000 1552
_refine_diff_density_max 0.183
_refine_diff_density_min -0.244
_refine_diff_density_rms 0.049
_refine_ls_extinction_method none
_refine_ls_goodness_of_fit_ref 1.044
_refine_ls_hydrogen_treatment constr
_refine_ls_matrix_type full
_refine_ls_number_parameters 509
_refine_ls_number_reflns 7713
_refine_ls_number_restraints 0
_refine_ls_restrained_S_all 1.044
_refine_ls_R_factor_all 0.1279
_refine_ls_R_factor_gt 0.0678
_refine_ls_shift/su_max 0.001
_refine_ls_shift/su_mean 0.000
_refine_ls_structure_factor_coef Fsqd
_refine_ls_weighting_details 'calc w=1/[\s^2^(Fo^2^)+(0.0473P)^2^+0.2130P] where P=(Fo^2^+2Fc^2^)/3'
_refine_ls_weighting_scheme calc
_refine_ls_wR_factor_gt 0.1329
_refine_ls_wR_factor_ref 0.1689
_reflns_number_gt 4120
_reflns_number_total 7713
_reflns_threshold_expression >2sigma(I)
_cod_data_source_file jo7b02196_si_002.cif
_cod_data_source_block xy_1102
_cod_depositor_comments
;
      Adding full bibliography for 4033120.cif.

2020-08-05
Z value and formula fixed to values more according to usual
chemical conventions.                 miguel
;
_cod_original_formula_sum 'C50 H42 N2 O4'
_cod_original_formula_weight 734.86
_cod_original_formula_moiety '2(C25 H21 N O2)'
_cod_original_formula_units_Z 4
_cod_database_code 4033120
_reflns_odcompleteness_completeness 99.68
_reflns_odcompleteness_iscentric 1
_reflns_odcompleteness_theta 26.32
_olex2_refinement_description
;
1. Fixed Uiso
 At 1.2 times of:
  All C(H) groups, All C(H,H) groups
 At 1.5 times of:
  All C(H,H,H) groups
2.a Secondary CH2 refined with riding coordinates:
 C9(H9A,H9B), C34(H34A,H34B)
2.b Aromatic/amide H refined with riding coordinates:
 C2(H2), C3(H3), C4(H4), C5(H5), C14(H14), C15(H15), C17(H17), C18(H18),
 C20(H20), C21(H21), C22(H22), C23(H23), C24(H24), C26(H26), C27(H27), C28(H28),
  C29(H29), C38(H38), C39(H39), C41(H41), C42(H42), C44(H44), C45(H45),
 C46(H46), C47(H47), C48(H48)
2.c Idealised Me refined as rotating group:
 C3BA(H3BA,H3BB,H3BC), C13(H13A,H13B,H13C), C0BA(H0BA,H0BB,H0BC), C37(H37A,
 H37B,H37C)
;
_olex2_date_sample_data_collection 2016-11-02
_olex2_submission_special_instructions 'No special instructions were received'

loop_
_space_group_symop_id
_space_group_symop_operation_xyz
1 'x, y, z'
2 '-x, y+1/2, -z+1/2'
3 '-x, -y, -z'
4 'x, -y-1/2, z-1/2'

loop_
_atom_site_label
_atom_site_type_symbol
_atom_site_fract_x
_atom_site_fract_y
_atom_site_fract_z
_atom_site_U_iso_or_equiv
_atom_site_adp_type
_atom_site_occupancy
_atom_site_calc_flag
_atom_site_refinement_flags_posn
O1 O 0.18148(8) -0.1386(2) 0.52405(10) 0.0594(6) Uani 1 d .
O2 O 0.51526(10) -0.3638(3) 0.60955(14) 0.1019(10) Uani 1 d .
N1 N 0.16553(9) -0.1504(2) 0.40210(12) 0.0409(6) Uani 1 d .
C1 C 0.18324(11) -0.1963(3) 0.33535(14) 0.0379(7) Uani 1 d .
C2 C 0.14445(12) -0.1927(3) 0.27306(15) 0.0457(7) Uani 1 d .
H2 H 0.1068 -0.1591 0.2748 0.055 Uiso 1 calc R
C3 C 0.16165(14) -0.2391(3) 0.20839(17) 0.0537(8) Uani 1 d .
H3 H 0.1355 -0.2349 0.1667 0.064 Uiso 1 calc R
C3BA C 0.22501(12) -0.4395(3) 0.46610(15) 0.0517(8) Uani 1 d .
H3BA H 0.1975 -0.4539 0.4241 0.078 Uiso 1 calc GR
H3BB H 0.2063 -0.4547 0.5086 0.078 Uiso 1 calc GR
H3BC H 0.2563 -0.5084 0.4656 0.078 Uiso 1 calc GR
C4 C 0.21664(13) -0.2912(3) 0.20465(15) 0.0504(8) Uani 1 d .
H4 H 0.2275 -0.3248 0.1612 0.061 Uiso 1 calc R
C5 C 0.25557(12) -0.2929(3) 0.26628(14) 0.0448(7) Uani 1 d .
H5 H 0.2930 -0.3268 0.2637 0.054 Uiso 1 calc R
C6 C 0.24018(11) -0.2451(3) 0.33244(14) 0.0341(6) Uani 1 d .
C7 C 0.27863(11) -0.2512(3) 0.40033(13) 0.0324(6) Uani 1 d .
C8 C 0.24903(11) -0.2812(3) 0.46615(13) 0.0351(6) Uani 1 d .
C9 C 0.29611(11) -0.2476(3) 0.52817(14) 0.0411(7) Uani 1 d .
H9A H 0.2941 -0.3167 0.5674 0.049 Uiso 1 calc R
H9B H 0.2915 -0.1486 0.5462 0.049 Uiso 1 calc R
C10 C 0.35502(11) -0.2628(3) 0.49676(14) 0.0390(7) Uani 1 d .
C11 C 0.33623(11) -0.2352(3) 0.41575(14) 0.0352(6) Uani 1 d .
C12 C 0.19665(12) -0.1821(3) 0.46720(15) 0.0396(7) Uani 1 d .
C13 C 0.11072(12) -0.0709(4) 0.40300(17) 0.0663(10) Uani 1 d .
H13A H 0.1088 0.0085 0.3688 0.099 Uiso 1 calc GR
H13B H 0.1085 -0.0320 0.4504 0.099 Uiso 1 calc GR
H13C H 0.0789 -0.1371 0.3904 0.099 Uiso 1 calc GR
C14 C 0.39682(13) -0.1502(3) 0.52980(15) 0.0499(8) Uani 1 d .
H14 H 0.3865 -0.0515 0.5247 0.060 Uiso 1 calc R
C15 C 0.44802(13) -0.1829(4) 0.56611(17) 0.0640(10) Uani 1 d .
H15 H 0.4717 -0.1068 0.5856 0.077 Uiso 1 calc R
C16 C 0.46788(14) -0.3339(4) 0.57619(17) 0.0650(10) Uani 1 d .
C17 C 0.42914(14) -0.4470(4) 0.54493(16) 0.0608(9) Uani 1 d .
H17 H 0.4401 -0.5452 0.5505 0.073 Uiso 1 calc R
C18 C 0.37842(13) -0.4147(3) 0.50857(15) 0.0497(8) Uani 1 d .
H18 H 0.3557 -0.4924 0.4890 0.060 Uiso 1 calc R
C19 C 0.37889(11) -0.1941(3) 0.36661(14) 0.0398(7) Uani 1 d .
C20 C 0.43198(12) -0.2661(4) 0.36790(17) 0.0569(9) Uani 1 d .
H20 H 0.4407 -0.3444 0.3994 0.068 Uiso 1 calc R
C21 C 0.47185(14) -0.2223(4) 0.32281(19) 0.0702(11) Uani 1 d .
H21 H 0.5070 -0.2714 0.3240 0.084 Uiso 1 calc R
C22 C 0.45964(14) -0.1067(4) 0.27648(19) 0.0748(11) Uani 1 d .
H22 H 0.4864 -0.0781 0.2459 0.090 Uiso 1 calc R
C23 C 0.40777(14) -0.0324(4) 0.27492(18) 0.0703(10) Uani 1 d .
H23 H 0.3996 0.0469 0.2439 0.084 Uiso 1 calc R
C24 C 0.36808(12) -0.0767(3) 0.31976(16) 0.0514(8) Uani 1 d .
H24 H 0.3331 -0.0264 0.3185 0.062 Uiso 1 calc R
O3 O 0.31698(9) -0.5993(3) 0.11656(11) 0.0677(7) Uani 1 d .
O4 O -0.02106(9) -0.7701(3) 0.00576(13) 0.0850(8) Uani 1 d .
N2 N 0.32697(9) -0.6393(2) 0.23729(12) 0.0414(6) Uani 1 d .
C0BA C 0.38222(12) -0.5607(4) 0.24481(18) 0.0704(10) Uani 1 d .
H0BA H 0.3819 -0.4858 0.2810 0.106 Uiso 1 calc GR
H0BB H 0.3880 -0.5161 0.1996 0.106 Uiso 1 calc GR
H0BC H 0.4131 -0.6287 0.2588 0.106 Uiso 1 calc GR
C25 C 0.30667(11) -0.7014(3) 0.29955(15) 0.0378(7) Uani 1 d .
C26 C 0.34282(12) -0.7105(3) 0.36436(16) 0.0496(8) Uani 1 d .
H26 H 0.3802 -0.6728 0.3675 0.059 Uiso 1 calc R
C27 C 0.32355(14) -0.7748(3) 0.42377(17) 0.0548(9) Uani 1 d .
H27 H 0.3483 -0.7819 0.4665 0.066 Uiso 1 calc R
C28 C 0.26820(14) -0.8288(3) 0.42071(16) 0.0519(8) Uani 1 d .
H28 H 0.2556 -0.8724 0.4611 0.062 Uiso 1 calc R
C29 C 0.23110(12) -0.8180(3) 0.35714(14) 0.0429(7) Uani 1 d .
H29 H 0.1935 -0.8539 0.3553 0.051 Uiso 1 calc R
C30 C 0.24949(11) -0.7540(3) 0.29608(14) 0.0331(6) Uani 1 d .
C31 C 0.21368(11) -0.7457(3) 0.22645(13) 0.0318(6) Uani 1 d .
C32 C 0.15633(11) -0.7330(3) 0.20790(13) 0.0337(6) Uani 1 d .
C33 C 0.14069(11) -0.7302(3) 0.12607(14) 0.0351(6) Uani 1 d .
C34 C 0.20096(11) -0.7055(3) 0.09936(14) 0.0399(7) Uani 1 d .
H34A H 0.2043 -0.7633 0.0564 0.048 Uiso 1 calc R
H34B H 0.2063 -0.6024 0.0882 0.048 Uiso 1 calc R
C35 C 0.24613(11) -0.7547(3) 0.16115(14) 0.0337(6) Uani 1 d .
C36 C 0.29876(12) -0.6555(3) 0.16923(16) 0.0428(7) Uani 1 d .
C37 C 0.26927(12) -0.9107(3) 0.15163(15) 0.0472(7) Uani 1 d .
H37A H 0.2948 -0.9378 0.1937 0.071 Uiso 1 calc GR
H37B H 0.2900 -0.9133 0.1102 0.071 Uiso 1 calc GR
H37C H 0.2374 -0.9787 0.1450 0.071 Uiso 1 calc GR
C38 C 0.11495(12) -0.8731(3) 0.09803(14) 0.0415(7) Uani 1 d .
H38 H 0.1361 -0.9588 0.1092 0.050 Uiso 1 calc R
C39 C 0.06382(12) -0.8855(3) 0.05820(15) 0.0478(8) Uani 1 d .
H39 H 0.0514 -0.9776 0.0410 0.057 Uiso 1 calc R
C40 C 0.02692(13) -0.7578(4) 0.04101(15) 0.0509(8) Uani 1 d .
C41 C 0.04924(12) -0.6165(3) 0.06713(14) 0.0462(7) Uani 1 d .
H41 H 0.0267 -0.5327 0.0571 0.055 Uiso 1 calc R
C42 C 0.10105(11) -0.6035(3) 0.10503(13) 0.0403(7) Uani 1 d .
H42 H 0.1135 -0.5095 0.1194 0.048 Uiso 1 calc R
C43 C 0.11025(11) -0.7155(3) 0.25620(14) 0.0390(7) Uani 1 d .
C44 C 0.11251(14) -0.6014(4) 0.30503(17) 0.0609(9) Uani 1 d .
H44 H 0.1441 -0.5377 0.3093 0.073 Uiso 1 calc R
C45 C 0.06849(18) -0.5801(5) 0.34789(19) 0.0826(12) Uani 1 d .
H45 H 0.0703 -0.5021 0.3803 0.099 Uiso 1 calc R
C46 C 0.02213(17) -0.6750(5) 0.3421(2) 0.0822(13) Uani 1 d .
H46 H -0.0071 -0.6621 0.3715 0.099 Uiso 1 calc R
C47 C 0.01865(13) -0.7879(5) 0.29386(19) 0.0707(11) Uani 1 d .
H47 H -0.0131 -0.8509 0.2900 0.085 Uiso 1 calc R
C48 C 0.06239(12) -0.8093(4) 0.25045(15) 0.0513(8) Uani 1 d .
H48 H 0.0598 -0.8863 0.2174 0.062 Uiso 1 calc R

loop_
_atom_site_aniso_label
_atom_site_aniso_U_11
_atom_site_aniso_U_22
_atom_site_aniso_U_33
_atom_site_aniso_U_23
_atom_site_aniso_U_13
_atom_site_aniso_U_12
O1 0.0481(14) 0.0862(17) 0.0457(13) -0.0126(12) 0.0131(10) 0.0095(11)
O2 0.0494(17) 0.144(3) 0.104(2) 0.0028(19) -0.0252(14) 0.0273(16)
N1 0.0308(13) 0.0525(15) 0.0403(14) 0.0045(12) 0.0076(10) 0.0069(11)
C1 0.0346(16) 0.0418(16) 0.0371(16) 0.0065(14) 0.0031(12) -0.0024(12)
C2 0.0374(18) 0.0480(18) 0.0498(19) 0.0034(15) -0.0035(14) -0.0008(14)
C3 0.054(2) 0.056(2) 0.046(2) 0.0049(16) -0.0128(15) -0.0092(16)
C3BA 0.056(2) 0.0477(18) 0.0503(19) 0.0084(15) -0.0002(14) -0.0069(15)
C4 0.063(2) 0.0556(19) 0.0314(17) -0.0016(15) 0.0022(14) -0.0078(16)
C5 0.0444(18) 0.0524(18) 0.0380(17) -0.0019(15) 0.0060(13) 0.0016(14)
C6 0.0333(16) 0.0372(15) 0.0319(15) 0.0010(12) 0.0037(11) -0.0004(12)
C7 0.0324(16) 0.0325(14) 0.0326(15) -0.0027(12) 0.0043(11) 0.0025(11)
C8 0.0379(16) 0.0376(16) 0.0298(15) 0.0009(12) 0.0041(11) -0.0006(12)
C9 0.0422(18) 0.0461(17) 0.0342(16) -0.0017(13) 0.0008(12) 0.0005(13)
C10 0.0339(16) 0.0416(16) 0.0401(17) -0.0024(14) -0.0014(12) 0.0038(12)
C11 0.0339(16) 0.0364(15) 0.0351(16) -0.0025(13) 0.0035(12) 0.0045(12)
C12 0.0387(17) 0.0460(17) 0.0355(17) -0.0001(14) 0.0099(13) -0.0037(13)
C13 0.042(2) 0.089(3) 0.070(2) 0.007(2) 0.0156(16) 0.0231(18)
C14 0.047(2) 0.0525(19) 0.0487(19) -0.0096(16) 0.0008(14) 0.0004(15)
C15 0.038(2) 0.085(3) 0.067(2) -0.019(2) -0.0058(16) -0.0050(17)
C16 0.042(2) 0.098(3) 0.054(2) 0.007(2) 0.0003(16) 0.021(2)
C17 0.058(2) 0.063(2) 0.060(2) 0.0099(18) -0.0008(17) 0.0238(18)
C18 0.052(2) 0.0492(18) 0.0463(18) -0.0022(15) -0.0022(14) 0.0114(15)
C19 0.0317(16) 0.0469(17) 0.0406(17) -0.0052(14) 0.0036(12) 0.0022(13)
C20 0.0363(19) 0.071(2) 0.064(2) 0.0033(18) 0.0075(15) 0.0131(16)
C21 0.036(2) 0.103(3) 0.075(2) 0.006(2) 0.0194(17) 0.0167(19)
C22 0.045(2) 0.112(3) 0.070(2) 0.016(2) 0.0206(17) -0.001(2)
C23 0.049(2) 0.090(3) 0.075(2) 0.029(2) 0.0215(17) 0.0064(19)
C24 0.0371(18) 0.0578(19) 0.062(2) 0.0093(17) 0.0149(14) 0.0060(15)
O3 0.0491(14) 0.0946(18) 0.0610(15) 0.0214(13) 0.0135(11) -0.0198(12)
O4 0.0443(15) 0.111(2) 0.0921(19) -0.0355(16) -0.0225(13) 0.0053(13)
N2 0.0267(13) 0.0475(14) 0.0496(15) 0.0002(12) 0.0026(10) -0.0075(10)
C0BA 0.0331(19) 0.085(3) 0.092(3) 0.002(2) 0.0004(16) -0.0206(17)
C25 0.0331(16) 0.0346(15) 0.0443(17) -0.0058(13) -0.0004(12) 0.0026(12)
C26 0.0364(18) 0.0576(19) 0.051(2) -0.0074(17) -0.0085(14) 0.0053(14)
C27 0.057(2) 0.056(2) 0.047(2) -0.0076(17) -0.0130(15) 0.0158(16)
C28 0.063(2) 0.0529(19) 0.0396(18) -0.0030(15) 0.0031(15) 0.0146(16)
C29 0.0436(18) 0.0470(17) 0.0376(17) -0.0017(14) 0.0031(13) -0.0004(13)
C30 0.0322(16) 0.0333(15) 0.0331(16) -0.0024(12) 0.0010(11) 0.0026(11)
C31 0.0310(15) 0.0325(14) 0.0320(15) -0.0012(12) 0.0046(11) -0.0006(11)
C32 0.0309(15) 0.0362(15) 0.0344(16) 0.0018(12) 0.0058(11) -0.0010(11)
C33 0.0322(15) 0.0380(15) 0.0350(16) 0.0003(13) 0.0037(11) -0.0007(12)
C34 0.0370(17) 0.0467(17) 0.0365(16) 0.0018(14) 0.0069(12) -0.0024(13)
C35 0.0290(15) 0.0385(15) 0.0338(16) -0.0001(13) 0.0045(11) 0.0016(12)
C36 0.0291(16) 0.0488(18) 0.052(2) 0.0036(15) 0.0103(13) 0.0005(13)
C37 0.0453(18) 0.0526(18) 0.0444(18) -0.0067(15) 0.0077(13) 0.0054(14)
C38 0.0415(18) 0.0405(16) 0.0419(17) -0.0014(13) 0.0020(13) -0.0031(13)
C39 0.0422(19) 0.0519(19) 0.0487(19) -0.0120(15) 0.0029(14) -0.0106(14)
C40 0.0377(19) 0.073(2) 0.0405(18) -0.0102(16) 0.0000(14) 0.0014(16)
C41 0.0413(19) 0.0539(19) 0.0422(17) 0.0045(15) -0.0004(13) 0.0085(14)
C42 0.0409(18) 0.0421(16) 0.0379(16) 0.0005(14) 0.0045(13) -0.0019(13)
C43 0.0305(16) 0.0502(17) 0.0362(16) 0.0053(14) 0.0033(12) 0.0102(13)
C44 0.057(2) 0.069(2) 0.058(2) -0.0136(19) 0.0132(16) 0.0068(18)
C45 0.080(3) 0.107(3) 0.064(3) -0.018(2) 0.022(2) 0.028(3)
C46 0.056(3) 0.130(4) 0.065(3) 0.011(3) 0.028(2) 0.031(3)
C47 0.036(2) 0.112(3) 0.066(2) 0.019(2) 0.0156(17) 0.005(2)
C48 0.0397(19) 0.070(2) 0.0451(18) 0.0059(16) 0.0096(14) -0.0043(16)

loop_
_atom_type_symbol
_atom_type_description
_atom_type_scat_dispersion_real
_atom_type_scat_dispersion_imag
_atom_type_scat_source
C C 0.0033 0.0016 'International Tables Vol C Tables 4.2.6.8 and 6.1.1.4'
H H 0.0000 0.0000 'International Tables Vol C Tables 4.2.6.8 and 6.1.1.4'
N N 0.0061 0.0033 'International Tables Vol C Tables 4.2.6.8 and 6.1.1.4'
O O 0.0106 0.0060 'International Tables Vol C Tables 4.2.6.8 and 6.1.1.4'

loop_
_geom_angle_atom_site_label_1
_geom_angle_atom_site_label_2
_geom_angle_atom_site_label_3
_geom_angle
C1 N1 C13 119.8(2)
C12 N1 C1 122.7(2)
C12 N1 C13 117.5(2)
C2 C1 N1 120.2(3)
C2 C1 C6 119.9(3)
C6 C1 N1 119.9(2)
C1 C2 H2 120.0
C3 C2 C1 120.0(3)
C3 C2 H2 120.0
C2 C3 H3 119.4
C4 C3 C2 121.1(3)
C4 C3 H3 119.4
H3BA C3BA H3BB 109.5
H3BA C3BA H3BC 109.5
H3BB C3BA H3BC 109.5
C8 C3BA H3BA 109.5
C8 C3BA H3BB 109.5
C8 C3BA H3BC 109.5
C3 C4 H4 120.5
C3 C4 C5 119.0(3)
C5 C4 H4 120.5
C4 C5 H5 119.2
C4 C5 C6 121.6(3)
C6 C5 H5 119.2
C1 C6 C7 117.4(2)
C5 C6 C1 118.3(2)
C5 C6 C7 124.1(2)
C6 C7 C8 115.1(2)
C11 C7 C6 132.3(2)
C11 C7 C8 112.7(2)
C7 C8 C3BA 111.7(2)
C7 C8 C9 103.2(2)
C7 C8 C12 110.4(2)
C9 C8 C3BA 114.4(2)
C12 C8 C3BA 105.2(2)
C12 C8 C9 112.1(2)
C8 C9 H9A 110.5
C8 C9 H9B 110.5
C8 C9 C10 106.2(2)
H9A C9 H9B 108.7
C10 C9 H9A 110.5
C10 C9 H9B 110.5
C11 C10 C9 101.26(19)
C14 C10 C9 110.0(2)
C14 C10 C11 112.8(2)
C18 C10 C9 110.4(2)
C18 C10 C11 110.6(2)
C18 C10 C14 111.4(2)
C7 C11 C10 110.6(2)
C7 C11 C19 128.3(2)
C19 C11 C10 121.2(2)
O1 C12 N1 121.8(3)
O1 C12 C8 121.1(2)
N1 C12 C8 117.0(2)
N1 C13 H13A 109.5
N1 C13 H13B 109.5
N1 C13 H13C 109.5
H13A C13 H13B 109.5
H13A C13 H13C 109.5
H13B C13 H13C 109.5
C10 C14 H14 118.1
C15 C14 C10 123.8(3)
C15 C14 H14 118.1
C14 C15 H15 119.1
C14 C15 C16 121.9(3)
C16 C15 H15 119.1
O2 C16 C15 121.8(4)
O2 C16 C17 121.7(4)
C17 C16 C15 116.5(3)
C16 C17 H17 119.1
C18 C17 C16 121.7(3)
C18 C17 H17 119.1
C10 C18 H18 117.6
C17 C18 C10 124.7(3)
C17 C18 H18 117.6
C20 C19 C11 121.9(3)
C24 C19 C11 120.2(2)
C24 C19 C20 117.8(3)
C19 C20 H20 119.7
C21 C20 C19 120.7(3)
C21 C20 H20 119.7
C20 C21 H21 119.9
C22 C21 C20 120.2(3)
C22 C21 H21 119.9
C21 C22 H22 119.9
C21 C22 C23 120.2(3)
C23 C22 H22 119.9
C22 C23 H23 120.3
C24 C23 C22 119.4(3)
C24 C23 H23 120.3
C19 C24 H24 119.2
C23 C24 C19 121.7(3)
C23 C24 H24 119.2
C25 N2 C0BA 119.2(2)
C36 N2 C0BA 117.4(2)
C36 N2 C25 123.3(2)
N2 C0BA H0BA 109.5
N2 C0BA H0BB 109.5
N2 C0BA H0BC 109.5
H0BA C0BA H0BB 109.5
H0BA C0BA H0BC 109.5
H0BB C0BA H0BC 109.5
C26 C25 N2 120.7(3)
C26 C25 C30 119.3(3)
C30 C25 N2 120.0(2)
C25 C26 H26 119.8
C27 C26 C25 120.4(3)
C27 C26 H26 119.8
C26 C27 H27 119.6
C28 C27 C26 120.8(3)
C28 C27 H27 119.6
C27 C28 H28 120.1
C27 C28 C29 119.7(3)
C29 C28 H28 120.1
C28 C29 H29 119.6
C28 C29 C30 120.8(3)
C30 C29 H29 119.6
C25 C30 C31 117.3(2)
C29 C30 C25 118.9(2)
C29 C30 C31 123.6(2)
C30 C31 C35 115.5(2)
C32 C31 C30 132.7(2)
C32 C31 C35 111.8(2)
C31 C32 C33 111.8(2)
C31 C32 C43 128.1(2)
C43 C32 C33 120.1(2)
C32 C33 C34 101.90(19)
C38 C33 C32 111.9(2)
C38 C33 C34 110.5(2)
C42 C33 C32 110.0(2)
C42 C33 C34 110.7(2)
C42 C33 C38 111.5(2)
C33 C34 H34A 110.5
C33 C34 H34B 110.5
H34A C34 H34B 108.7
C35 C34 C33 106.2(2)
C35 C34 H34A 110.5
C35 C34 H34B 110.5
C31 C35 C34 103.3(2)
C31 C35 C36 111.2(2)
C31 C35 C37 111.1(2)
C34 C35 C37 113.6(2)
C36 C35 C34 112.0(2)
C36 C35 C37 105.7(2)
O3 C36 N2 121.8(3)
O3 C36 C35 121.3(3)
N2 C36 C35 116.7(2)
C35 C37 H37A 109.5
C35 C37 H37B 109.5
C35 C37 H37C 109.5
H37A C37 H37B 109.5
H37A C37 H37C 109.5
H37B C37 H37C 109.5
C33 C38 H38 117.9
C39 C38 C33 124.2(3)
C39 C38 H38 117.9
C38 C39 H39 119.3
C38 C39 C40 121.3(3)
C40 C39 H39 119.3
O4 C40 C39 121.2(3)
O4 C40 C41 121.8(3)
C41 C40 C39 117.0(3)
C40 C41 H41 119.1
C42 C41 C40 121.7(3)
C42 C41 H41 119.1
C33 C42 H42 117.9
C41 C42 C33 124.2(3)
C41 C42 H42 117.9
C44 C43 C32 120.6(3)
C44 C43 C48 118.5(3)
C48 C43 C32 120.8(3)
C43 C44 H44 119.5
C43 C44 C45 121.0(3)
C45 C44 H44 119.5
C44 C45 H45 120.2
C46 C45 C44 119.5(4)
C46 C45 H45 120.2
C45 C46 H46 119.7
C47 C46 C45 120.6(3)
C47 C46 H46 119.7
C46 C47 H47 119.9
C46 C47 C48 120.1(4)
C48 C47 H47 119.9
C43 C48 H48 119.9
C47 C48 C43 120.2(3)
C47 C48 H48 119.9

loop_
_geom_bond_atom_site_label_1
_geom_bond_atom_site_label_2
_geom_bond_distance
O1 C12 1.224(3)
O2 C16 1.230(3)
N1 C1 1.421(3)
N1 C12 1.370(3)
N1 C13 1.466(3)
C1 C2 1.386(4)
C1 C6 1.403(3)
C2 H2 0.9300
C2 C3 1.383(4)
C3 H3 0.9300
C3 C4 1.372(4)
C3BA H3BA 0.9600
C3BA H3BB 0.9600
C3BA H3BC 0.9600
C3BA C8 1.542(4)
C4 H4 0.9300
C4 C5 1.378(4)
C5 H5 0.9300
C5 C6 1.396(3)
C6 C7 1.464(3)
C7 C8 1.503(3)
C7 C11 1.344(3)
C8 C9 1.528(3)
C8 C12 1.516(4)
C9 H9A 0.9700
C9 H9B 0.9700
C9 C10 1.558(3)
C10 C11 1.546(4)
C10 C14 1.493(4)
C10 C18 1.490(4)
C11 C19 1.477(4)
C13 H13A 0.9600
C13 H13B 0.9600
C13 H13C 0.9600
C14 H14 0.9300
C14 C15 1.332(4)
C15 H15 0.9300
C15 C16 1.452(5)
C16 C17 1.444(5)
C17 H17 0.9300
C17 C18 1.322(4)
C18 H18 0.9300
C19 C20 1.394(4)
C19 C24 1.383(4)
C20 H20 0.9300
C20 C21 1.383(4)
C21 H21 0.9300
C21 C22 1.369(5)
C22 H22 0.9300
C22 C23 1.379(4)
C23 H23 0.9300
C23 C24 1.378(4)
C24 H24 0.9300
O3 C36 1.228(3)
O4 C40 1.231(3)
N2 C0BA 1.462(3)
N2 C25 1.423(3)
N2 C36 1.368(3)
C0BA H0BA 0.9600
C0BA H0BB 0.9600
C0BA H0BC 0.9600
C25 C26 1.393(4)
C25 C30 1.407(3)
C26 H26 0.9300
C26 C27 1.376(4)
C27 H27 0.9300
C27 C28 1.371(4)
C28 H28 0.9300
C28 C29 1.386(4)
C29 H29 0.9300
C29 C30 1.392(3)
C30 C31 1.461(3)
C31 C32 1.342(3)
C31 C35 1.511(3)
C32 C33 1.529(3)
C32 C43 1.489(3)
C33 C34 1.558(3)
C33 C38 1.498(3)
C33 C42 1.497(3)
C34 H34A 0.9700
C34 H34B 0.9700
C34 C35 1.533(3)
C35 C36 1.512(4)
C35 C37 1.533(4)
C37 H37A 0.9600
C37 H37B 0.9600
C37 H37C 0.9600
C38 H38 0.9300
C38 C39 1.330(4)
C39 H39 0.9300
C39 C40 1.456(4)
C40 C41 1.447(4)
C41 H41 0.9300
C41 C42 1.328(4)
C42 H42 0.9300
C43 C44 1.377(4)
C43 C48 1.395(4)
C44 H44 0.9300
C44 C45 1.385(4)
C45 H45 0.9300
C45 C46 1.374(5)
C46 H46 0.9300
C46 C47 1.362(5)
C47 H47 0.9300
C47 C48 1.387(4)
C48 H48 0.9300

loop_
_geom_torsion_atom_site_label_1
_geom_torsion_atom_site_label_2
_geom_torsion_atom_site_label_3
_geom_torsion_atom_site_label_4
_geom_torsion
O2 C16 C17 C18 -179.4(3)
N1 C1 C2 C3 -179.2(2)
N1 C1 C6 C5 178.3(2)
N1 C1 C6 C7 2.1(4)
C1 N1 C12 O1 178.2(3)
C1 N1 C12 C8 -5.3(4)
C1 C2 C3 C4 1.0(4)
C1 C6 C7 C8 30.1(3)
C1 C6 C7 C11 -149.9(3)
C2 C1 C6 C5 -1.8(4)
C2 C1 C6 C7 -178.0(2)
C2 C3 C4 C5 -1.9(5)
C3 C4 C5 C6 0.9(4)
C3BA C8 C9 C10 98.9(3)
C3BA C8 C12 O1 91.7(3)
C3BA C8 C12 N1 -84.9(3)
C4 C5 C6 C1 0.9(4)
C4 C5 C6 C7 176.8(3)
C5 C6 C7 C8 -145.8(3)
C5 C6 C7 C11 34.1(5)
C6 C1 C2 C3 0.9(4)
C6 C7 C8 C3BA 68.7(3)
C6 C7 C8 C9 -167.9(2)
C6 C7 C8 C12 -47.9(3)
C6 C7 C11 C10 -176.2(3)
C6 C7 C11 C19 5.1(5)
C7 C8 C9 C10 -22.6(3)
C7 C8 C12 O1 -147.7(3)
C7 C8 C12 N1 35.7(3)
C7 C11 C19 C20 -136.4(3)
C7 C11 C19 C24 46.7(4)
C8 C7 C11 C10 3.7(3)
C8 C7 C11 C19 -175.0(2)
C8 C9 C10 C11 24.2(3)
C8 C9 C10 C14 143.7(2)
C8 C9 C10 C18 -93.0(3)
C9 C8 C12 O1 -33.2(4)
C9 C8 C12 N1 150.2(2)
C9 C10 C11 C7 -17.5(3)
C9 C10 C11 C19 161.3(2)
C9 C10 C14 C15 121.7(3)
C9 C10 C18 C17 -121.1(3)
C10 C11 C19 C20 45.0(4)
C10 C11 C19 C24 -131.9(3)
C10 C14 C15 C16 0.5(5)
C11 C7 C8 C3BA -111.2(3)
C11 C7 C8 C9 12.1(3)
C11 C7 C8 C12 132.1(2)
C11 C10 C14 C15 -126.1(3)
C11 C10 C18 C17 127.7(3)
C11 C19 C20 C21 -178.0(3)
C11 C19 C24 C23 177.8(3)
C12 N1 C1 C2 164.7(3)
C12 N1 C1 C6 -15.4(4)
C12 C8 C9 C10 -141.4(2)
C13 N1 C1 C2 -12.8(4)
C13 N1 C1 C6 167.1(3)
C13 N1 C12 O1 -4.3(4)
C13 N1 C12 C8 172.3(2)
C14 C10 C11 C7 -135.0(2)
C14 C10 C11 C19 43.9(3)
C14 C10 C18 C17 1.4(4)
C14 C15 C16 O2 179.8(3)
C14 C15 C16 C17 -0.2(5)
C15 C16 C17 C18 0.5(5)
C16 C17 C18 C10 -1.2(5)
C18 C10 C11 C7 99.5(3)
C18 C10 C11 C19 -81.7(3)
C18 C10 C14 C15 -1.0(4)
C19 C20 C21 C22 0.3(5)
C20 C19 C24 C23 0.8(5)
C20 C21 C22 C23 0.6(6)
C21 C22 C23 C24 -0.8(5)
C22 C23 C24 C19 0.1(5)
C24 C19 C20 C21 -1.0(4)
O4 C40 C41 C42 -179.9(3)
N2 C25 C26 C27 -177.9(2)
N2 C25 C30 C29 178.3(2)
N2 C25 C30 C31 1.7(4)
C0BA N2 C25 C26 -11.1(4)
C0BA N2 C25 C30 168.7(3)
C0BA N2 C36 O3 -4.2(4)
C0BA N2 C36 C35 171.8(2)
C25 N2 C36 O3 179.2(3)
C25 N2 C36 C35 -4.8(4)
C25 C26 C27 C28 -1.2(4)
C25 C30 C31 C32 -151.9(3)
C25 C30 C31 C35 29.1(3)
C26 C25 C30 C29 -1.9(4)
C26 C25 C30 C31 -178.5(2)
C26 C27 C28 C29 -0.2(4)
C27 C28 C29 C30 0.5(4)
C28 C29 C30 C25 0.6(4)
C28 C29 C30 C31 176.9(3)
C29 C30 C31 C32 31.8(4)
C29 C30 C31 C35 -147.3(2)
C30 C25 C26 C27 2.3(4)
C30 C31 C32 C33 -179.5(3)
C30 C31 C32 C43 3.5(5)
C30 C31 C35 C34 -166.6(2)
C30 C31 C35 C36 -46.2(3)
C30 C31 C35 C37 71.3(3)
C31 C32 C33 C34 -13.2(3)
C31 C32 C33 C38 104.9(3)
C31 C32 C33 C42 -130.6(2)
C31 C32 C43 C44 56.0(4)
C31 C32 C43 C48 -127.4(3)
C31 C35 C36 O3 -149.9(3)
C31 C35 C36 N2 34.1(3)
C32 C31 C35 C34 14.2(3)
C32 C31 C35 C36 134.6(2)
C32 C31 C35 C37 -107.9(3)
C32 C33 C34 C35 21.2(3)
C32 C33 C38 C39 124.9(3)
C32 C33 C42 C41 -123.8(3)
C32 C43 C44 C45 177.0(3)
C32 C43 C48 C47 -177.4(3)
C33 C32 C43 C44 -120.7(3)
C33 C32 C43 C48 55.9(4)
C33 C34 C35 C31 -21.7(3)
C33 C34 C35 C36 -141.5(2)
C33 C34 C35 C37 98.7(2)
C33 C38 C39 C40 -2.8(4)
C34 C33 C38 C39 -122.3(3)
C34 C33 C42 C41 124.3(3)
C34 C35 C36 O3 -34.9(4)
C34 C35 C36 N2 149.1(2)
C35 C31 C32 C33 -0.5(3)
C35 C31 C32 C43 -177.4(2)
C36 N2 C25 C26 165.4(3)
C36 N2 C25 C30 -14.8(4)
C37 C35 C36 O3 89.4(3)
C37 C35 C36 N2 -86.6(3)
C38 C33 C34 C35 -97.8(2)
C38 C33 C42 C41 0.9(4)
C38 C39 C40 O4 -178.0(3)
C38 C39 C40 C41 2.0(4)
C39 C40 C41 C42 0.1(4)
C40 C41 C42 C33 -1.5(4)
C42 C33 C34 C35 138.1(2)
C42 C33 C38 C39 1.3(4)
C43 C32 C33 C34 164.1(2)
C43 C32 C33 C38 -77.9(3)
C43 C32 C33 C42 46.6(3)
C43 C44 C45 C46 0.7(5)
C44 C43 C48 C47 -0.7(4)
C44 C45 C46 C47 -1.2(6)
C45 C46 C47 C48 0.8(6)
C46 C47 C48 C43 0.2(5)
C48 C43 C44 C45 0.3(5)
